data_7045084
loop_
_publ_author_name
'Qu, Jian'
'Xia, Qing'
'Ji, Wei'
'Jing, Su'
'Zhu, Dunru'
'Li, Lin'
'Huang, Ling'
'An, Zhongfu'
'Xin, Chenqi'
'Ni, Yun'
'Li, Mengxue'
'Jia, Jidong'
'Song, Yinglin'
'Huang, Wei'

_publ_section_title
;
 A ferrocene&#x2229;europium assembly showing phototriggered anticancer
 activity and fluorescent modality imaging.
;
_journal_issue 5
_journal_name_full 'Dalton transactions (Cambridge, England : 2003)'
_journal_page_first 1479
_journal_page_last 1487
_journal_paper_doi 10.1039/c7dt04492e
_journal_volume 47
_journal_year 2018
_chemical_formula_sum 'C25 H25 Fe N O2 Se2'
_chemical_formula_weight 585.23
_space_group_crystal_system triclinic
_space_group_IT_number 2
_space_group_name_Hall '-P 1'
_space_group_name_H-M_alt 'P -1'
_symmetry_space_group_name_Hall '-P 1'
_symmetry_space_group_name_H-M 'P -1'
_atom_sites_solution_hydrogens geom
_audit_creation_method SHELXL-2014/7
_audit_update_record
;
2017-09-09 deposited with the CCDC.
2017-12-18 downloaded from the CCDC.
;
_cell_angle_alpha 91.298(2)
_cell_angle_beta 94.727(2)
_cell_angle_gamma 93.742(2)
_cell_formula_units_Z 4
_cell_length_a 8.9526(10)
_cell_length_b 10.2338(11)
_cell_length_c 24.890(3)
_cell_measurement_reflns_used 5000
_cell_measurement_temperature 296(2)
_cell_measurement_theta_max 25.98
_cell_measurement_theta_min 2.18
_cell_volume 2266.9(4)
_computing_cell_refinement 'SAINT (Bruker, 2005)'
_computing_data_collection 'APEX2 (Bruker, 2005)'
_computing_data_reduction SAINT
_computing_molecular_graphics SHELXTL
_computing_publication_material SHELXTL
_computing_structure_refinement 'SHELXL-2014/7 (Sheldrick, 2014)'
_diffrn_ambient_temperature 296(2)
_diffrn_measured_fraction_theta_full 0.987
_diffrn_measured_fraction_theta_max 0.987
_diffrn_measurement_device_type 'Bruker Apex2 CCD'
_diffrn_measurement_method '\w scans'
_diffrn_radiation_type MoK\a
_diffrn_radiation_wavelength 0.71073
_diffrn_reflns_av_R_equivalents 0.0631
_diffrn_reflns_av_unetI/netI 0.0945
_diffrn_reflns_Laue_measured_fraction_full 0.987
_diffrn_reflns_Laue_measured_fraction_max 0.987
_diffrn_reflns_limit_h_max 9
_diffrn_reflns_limit_h_min -10
_diffrn_reflns_limit_k_max 12
_diffrn_reflns_limit_k_min -12
_diffrn_reflns_limit_l_max 29
_diffrn_reflns_limit_l_min -29
_diffrn_reflns_number 16504
_diffrn_reflns_point_group_measured_fraction_full 0.987
_diffrn_reflns_point_group_measured_fraction_max 0.987
_diffrn_reflns_theta_full 25.003
_diffrn_reflns_theta_max 25.003
_diffrn_reflns_theta_min 0.821
_exptl_absorpt_coefficient_mu 3.899
_exptl_absorpt_correction_T_max 0.6311
_exptl_absorpt_correction_T_min 0.5924
_exptl_absorpt_correction_type multi-scan
_exptl_absorpt_process_details '(SADABS; Sheldrick, 2003)'
_exptl_crystal_colour orange
_exptl_crystal_density_diffrn 1.715
_exptl_crystal_description flake
_exptl_crystal_F_000 1168
_exptl_crystal_size_max 0.150
_exptl_crystal_size_mid 0.090
_exptl_crystal_size_min 0.070
_refine_diff_density_max 1.093
_refine_diff_density_min -0.895
_refine_diff_density_rms 0.177
_refine_ls_extinction_method none
_refine_ls_goodness_of_fit_ref 1.010
_refine_ls_hydrogen_treatment constr
_refine_ls_matrix_type full
_refine_ls_number_parameters 559
_refine_ls_number_reflns 7892
_refine_ls_number_restraints 0
_refine_ls_restrained_S_all 1.010
_refine_ls_R_factor_all 0.0772
_refine_ls_R_factor_gt 0.0581
_refine_ls_shift/su_max 0.000
_refine_ls_shift/su_mean 0.000
_refine_ls_structure_factor_coef Fsqd
_refine_ls_weighting_details 'w=1/[\s^2^(Fo^2^)+(0.1161P)^2^] where P=(Fo^2^+2Fc^2^)/3'
_refine_ls_weighting_scheme calc
_refine_ls_wR_factor_gt 0.1666
_refine_ls_wR_factor_ref 0.1901
_reflns_Friedel_coverage 0.000
_reflns_number_gt 5925
_reflns_number_total 7892
_reflns_threshold_expression 'I > 2\s(I)'
_cod_data_source_file c7dt04492e2.cif
_cod_data_source_block CAI-N2-1
_cod_depositor_comments 'Adding full bibliography for 7045081--7045084.cif.'
_cod_database_code 7045084
_shelx_shelxl_version_number 2014/7
_shelx_space_group_comment
;
The symmetry employed for this shelxl refinement is uniquely defined
by the following loop, which should always be used as a source of
symmetry information in preference to the above space-group names.
They are only intended as comments.
;
_shelx_estimated_absorpt_t_min 0.592
_shelx_estimated_absorpt_t_max 0.772

loop_
_space_group_symop_operation_xyz
'x, y, z'
'-x, -y, -z'

loop_
_atom_site_label
_atom_site_type_symbol
_atom_site_fract_x
_atom_site_fract_y
_atom_site_fract_z
_atom_site_U_iso_or_equiv
_atom_site_adp_type
_atom_site_occupancy
_atom_site_site_symmetry_order
_atom_site_calc_flag
_atom_site_refinement_flags_posn
_atom_site_refinement_flags_adp
Se1 Se 1.39008(8) 0.33595(8) 0.24152(3) 0.0533(2) Uani 1 1 d . .
Fe1 Fe 1.14753(9) 0.31712(8) 0.11472(3) 0.0333(2) Uani 1 1 d . .
O1 O 0.8116(6) 0.8166(5) 0.47141(18) 0.0526(12) Uani 1 1 d . .
C1 C 1.2951(6) 0.2609(6) 0.1763(2) 0.0354(13) Uani 1 1 d . .
N1 N 1.0055(6) 0.5076(5) 0.2891(2) 0.0397(12) Uani 1 1 d . .
Fe2 Fe 0.66397(10) 0.82264(9) 0.07727(4) 0.0376(2) Uani 1 1 d . .
N2 N 0.5446(6) 0.9473(5) 0.2730(2) 0.0427(13) Uani 1 1 d . .
Se2 Se 0.78957(7) 0.35612(7) 0.16583(3) 0.0481(2) Uani 1 1 d . .
C2 C 1.1662(7) 0.1695(6) 0.1688(3) 0.0409(15) Uani 1 1 d . .
H2A H 1.0961 0.1478 0.1960 0.049 Uiso 1 1 calc R U
O2 O 0.7021(8) 0.9331(6) 0.5305(2) 0.0820(19) Uani 1 1 d . .
Se3 Se 0.84303(8) 0.86705(6) 0.21329(3) 0.0423(2) Uani 1 1 d . .
O3 O 0.3185(6) 0.6902(5) 0.4648(2) 0.0612(14) Uani 1 1 d . .
C3 C 1.1552(7) 0.1176(6) 0.1149(3) 0.0450(16) Uani 1 1 d . .
H3A H 1.0781 0.0530 0.0986 0.054 Uiso 1 1 calc R U
Se4 Se 0.43912(8) 0.71477(7) 0.18327(3) 0.0498(2) Uani 1 1 d . .
O4 O 0.2030(8) 0.5860(7) 0.5254(3) 0.096(2) Uani 1 1 d . .
C4 C 1.2792(8) 0.1759(6) 0.0896(3) 0.0427(15) Uani 1 1 d . .
H4A H 1.3015 0.1589 0.0523 0.051 Uiso 1 1 calc R U
C5 C 1.3636(7) 0.2620(6) 0.1268(3) 0.0386(14) Uani 1 1 d . .
H5A H 1.4541 0.3156 0.1195 0.046 Uiso 1 1 calc R U
C6 C 0.9470(7) 0.4020(6) 0.1217(3) 0.0415(16) Uani 1 1 d . .
C7 C 1.0693(7) 0.4976(6) 0.1320(3) 0.0439(16) Uani 1 1 d . .
H7A H 1.0938 0.5509 0.1651 0.053 Uiso 1 1 calc R U
C8 C 1.1494(8) 0.5016(7) 0.0842(3) 0.0495(18) Uani 1 1 d . .
H8A H 1.2396 0.5583 0.0794 0.059 Uiso 1 1 calc R U
C9 C 1.0795(8) 0.4092(7) 0.0460(3) 0.0524(18) Uani 1 1 d . .
H9A H 1.1107 0.3916 0.0098 0.063 Uiso 1 1 calc R U
C10 C 0.9537(7) 0.3483(6) 0.0687(3) 0.0426(16) Uani 1 1 d . .
H10A H 0.8834 0.2800 0.0510 0.051 Uiso 1 1 calc R U
C11 C 1.2516(7) 0.4633(6) 0.2621(3) 0.0410(15) Uani 1 1 d . .
H11A H 1.2937 0.5088 0.2950 0.061 Uiso 1 1 calc R U
H11B H 1.2430 0.5276 0.2341 0.061 Uiso 1 1 calc R U
C12 C 1.0963(7) 0.4051(6) 0.2708(3) 0.0386(14) Uani 1 1 d . .
H12A H 1.0494 0.3651 0.2373 0.058 Uiso 1 1 calc R U
H12B H 1.1032 0.3377 0.2975 0.058 Uiso 1 1 calc R U
C13 C 0.8483(7) 0.4897(7) 0.2744(3) 0.0515(18) Uani 1 1 d . .
H13A H 0.7977 0.5502 0.2961 0.077 Uiso 1 1 calc R U
H13B H 0.8143 0.4017 0.2835 0.077 Uiso 1 1 calc R U
C14 C 0.7988(8) 0.5094(7) 0.2151(3) 0.0549(19) Uani 1 1 d . .
H14A H 0.8669 0.5764 0.2018 0.066 Uiso 1 1 calc R U
H14B H 0.6999 0.5434 0.2133 0.066 Uiso 1 1 calc R U
C15 C 1.0332(9) 0.5306(7) 0.3473(3) 0.0506(18) Uani 1 1 d . .
H15A H 1.1369 0.5151 0.3582 0.076 Uiso 1 1 calc R U
H15B H 0.9697 0.4684 0.3655 0.076 Uiso 1 1 calc R U
C16 C 1.0027(7) 0.6690(7) 0.3652(3) 0.0439(16) Uani 1 1 d . .
C17 C 0.9199(7) 0.6831(7) 0.4104(2) 0.0422(15) Uani 1 1 d . .
H17A H 0.8814 0.6105 0.4278 0.051 Uiso 1 1 calc R U
C18 C 0.8980(7) 0.8103(6) 0.4281(3) 0.0420(15) Uani 1 1 d . .
C19 C 0.7746(9) 0.9370(7) 0.4925(3) 0.0546(19) Uani 1 1 d . .
C20 C 0.8263(10) 1.0502(8) 0.4662(3) 0.065(2) Uani 1 1 d . .
H20A H 0.7987 1.1309 0.4786 0.078 Uiso 1 1 calc R U
C21 C 0.9123(9) 1.0489(8) 0.4248(3) 0.0560(19) Uani 1 1 d . .
C22 C 0.9470(8) 0.9187(6) 0.4036(3) 0.0455(16) Uani 1 1 d . .
C23 C 1.0311(8) 0.8994(8) 0.3581(3) 0.0534(18) Uani 1 1 d . .
H23A H 1.0695 0.9714 0.3402 0.064 Uiso 1 1 calc R U
C24 C 1.0550(7) 0.7767(7) 0.3409(3) 0.0455(16) Uani 1 1 d . .
H24A H 1.1099 0.7664 0.3111 0.055 Uiso 1 1 calc R U
C25 C 0.9697(12) 1.1709(7) 0.4001(4) 0.078(3) Uani 1 1 d . .
H25A H 1.0289 1.1490 0.3711 0.117 Uiso 1 1 calc R U
H25B H 0.8867 1.2186 0.3864 0.117 Uiso 1 1 calc R U
H25C H 1.0308 1.2239 0.4269 0.117 Uiso 1 1 calc R U
C26 C 0.8202(7) 0.9007(6) 0.1386(2) 0.0360(14) Uani 1 1 d . .
C27 C 0.7513(7) 1.0011(6) 0.1095(3) 0.0413(15) Uani 1 1 d . .
H27A H 0.6941 1.0696 0.1246 0.050 Uiso 1 1 calc R U
C28 C 0.7823(8) 0.9865(6) 0.0545(3) 0.0478(17) Uani 1 1 d . .
H28A H 0.7499 1.0438 0.0253 0.057 Uiso 1 1 calc R U
C29 C 0.8663(8) 0.8768(7) 0.0489(3) 0.0455(16) Uani 1 1 d . .
H29A H 0.9027 0.8446 0.0153 0.055 Uiso 1 1 calc R U
C30 C 0.8894(7) 0.8192(7) 0.1009(3) 0.0430(15) Uani 1 1 d . .
H30A H 0.9444 0.7415 0.1094 0.052 Uiso 1 1 calc R U
C31 C 0.4846(7) 0.7292(6) 0.1108(3) 0.0431(16) Uani 1 1 d . .
C32 C 0.4336(7) 0.8204(7) 0.0722(3) 0.0475(17) Uani 1 1 d . .
H32A H 0.3738 0.8950 0.0790 0.057 Uiso 1 1 calc R U
C33 C 0.4852(8) 0.7827(8) 0.0216(3) 0.056(2) Uani 1 1 d . .
H33A H 0.4668 0.8270 -0.0126 0.067 Uiso 1 1 calc R U
C34 C 0.5660(8) 0.6725(8) 0.0293(3) 0.059(2) Uani 1 1 d . .
H34A H 0.6148 0.6268 0.0012 0.070 Uiso 1 1 calc R U
C35 C 0.5691(8) 0.6370(7) 0.0839(3) 0.0525(18) Uani 1 1 d . .
H35A H 0.6179 0.5627 0.1002 0.063 Uiso 1 1 calc R U
C36 C 0.3607(8) 0.8853(7) 0.1943(3) 0.0525(18) Uani 1 1 d . .
H36A H 0.4100 0.9486 0.1721 0.079 Uiso 1 1 calc R U
H36B H 0.2540 0.8800 0.1831 0.079 Uiso 1 1 calc R U
C37 C 0.3850(7) 0.9319(7) 0.2532(3) 0.0492(17) Uani 1 1 d . .
H37A H 0.3407 1.0152 0.2572 0.074 Uiso 1 1 calc R U
H37B H 0.3337 0.8694 0.2753 0.074 Uiso 1 1 calc R U
C38 C 0.7922(7) 1.0300(6) 0.2451(3) 0.0420(15) Uani 1 1 d . .
H38A H 0.8396 1.0372 0.2816 0.050 Uiso 1 1 calc R U
H38B H 0.8365 1.1009 0.2252 0.050 Uiso 1 1 calc R U
C39 C 0.6277(8) 1.0518(7) 0.2475(3) 0.0504(17) Uani 1 1 d . .
H39A H 0.6187 1.1334 0.2672 0.076 Uiso 1 1 calc R U
H39B H 0.5826 1.0608 0.2111 0.076 Uiso 1 1 calc R U
C40 C 0.5625(8) 0.9586(7) 0.3318(3) 0.0499(17) Uani 1 1 d . .
H40A H 0.4979 1.0236 0.3441 0.075 Uiso 1 1 calc R U
H40B H 0.6656 0.9876 0.3435 0.075 Uiso 1 1 calc R U
C41 C 0.5226(7) 0.8274(6) 0.3566(2) 0.0404(15) Uani 1 1 d . .
C42 C 0.4399(8) 0.8190(7) 0.4006(2) 0.0438(16) Uani 1 1 d . .
H42A H 0.4064 0.8938 0.4163 0.053 Uiso 1 1 calc R U
C43 C 0.4071(8) 0.6959(8) 0.4212(3) 0.0513(18) Uani 1 1 d . .
C44 C 0.2786(10) 0.5780(9) 0.4870(3) 0.062(2) Uani 1 1 d . .
C45 C 0.3225(11) 0.4587(8) 0.4651(3) 0.066(2) Uani 1 1 d . .
H45A H 0.2888 0.3795 0.4789 0.080 Uiso 1 1 calc R U
C46 C 0.4143(8) 0.4595(7) 0.4237(3) 0.0504(18) Uani 1 1 d . .
C47 C 0.4566(8) 0.5779(7) 0.4016(3) 0.0445(16) Uani 1 1 d . .
C48 C 0.5449(8) 0.5927(7) 0.3581(3) 0.0504(17) Uani 1 1 d . .
H48A H 0.5841 0.5190 0.3436 0.060 Uiso 1 1 calc R U
C49 C 0.5764(7) 0.7147(7) 0.3356(3) 0.0457(16) Uani 1 1 d . .
H49A H 0.6343 0.7201 0.3063 0.055 Uiso 1 1 calc R U
C50 C 0.4646(12) 0.3308(8) 0.4014(3) 0.079(3) Uani 1 1 d . .
H50A H 0.5279 0.3486 0.3727 0.119 Uiso 1 1 calc R U
H50B H 0.5195 0.2870 0.4296 0.119 Uiso 1 1 calc R U
H50C H 0.3781 0.2759 0.3878 0.119 Uiso 1 1 calc R U

loop_
_atom_site_aniso_label
_atom_site_aniso_U_11
_atom_site_aniso_U_22
_atom_site_aniso_U_33
_atom_site_aniso_U_23
_atom_site_aniso_U_13
_atom_site_aniso_U_12
Se1 0.0347(4) 0.0805(6) 0.0441(4) -0.0145(3) -0.0128(3) 0.0251(4)
Fe1 0.0250(4) 0.0324(5) 0.0411(5) 0.0074(4) -0.0073(4) 0.0013(3)
O1 0.073(3) 0.048(3) 0.040(3) 0.004(2) 0.016(2) 0.011(2)
C1 0.027(3) 0.043(4) 0.036(3) 0.001(3) -0.002(3) 0.010(3)
N1 0.032(3) 0.042(3) 0.047(3) -0.002(2) 0.008(2) 0.008(2)
Fe2 0.0341(5) 0.0353(5) 0.0415(5) 0.0018(4) -0.0049(4) -0.0015(4)
N2 0.042(3) 0.048(3) 0.040(3) 0.010(2) 0.008(2) 0.006(2)
Se2 0.0291(4) 0.0399(4) 0.0736(5) -0.0022(3) -0.0024(3) -0.0009(3)
C2 0.030(3) 0.041(4) 0.053(4) 0.015(3) 0.006(3) 0.011(3)
O2 0.117(5) 0.069(4) 0.067(4) -0.005(3) 0.045(4) 0.017(4)
Se3 0.0463(4) 0.0387(4) 0.0416(4) 0.0076(3) -0.0024(3) 0.0064(3)
O3 0.083(4) 0.050(3) 0.054(3) 0.009(2) 0.028(3) 0.002(3)
C3 0.037(4) 0.028(3) 0.068(5) 0.003(3) -0.005(3) 0.000(3)
Se4 0.0498(4) 0.0444(4) 0.0539(5) 0.0139(3) 0.0009(3) -0.0063(3)
O4 0.125(6) 0.099(5) 0.073(4) 0.020(4) 0.052(4) 0.020(4)
C4 0.049(4) 0.045(4) 0.034(4) -0.005(3) -0.003(3) 0.017(3)
C5 0.028(3) 0.041(4) 0.047(4) 0.001(3) 0.003(3) 0.003(3)
C6 0.030(3) 0.026(3) 0.067(5) 0.015(3) -0.009(3) 0.001(2)
C7 0.036(3) 0.033(3) 0.059(4) 0.002(3) -0.013(3) 0.000(3)
C8 0.041(4) 0.042(4) 0.063(5) 0.022(3) -0.012(3) -0.004(3)
C9 0.048(4) 0.059(5) 0.048(4) 0.012(3) -0.011(3) 0.004(3)
C10 0.037(4) 0.034(3) 0.054(4) 0.007(3) -0.017(3) 0.007(3)
C11 0.030(3) 0.050(4) 0.044(4) -0.005(3) 0.004(3) 0.007(3)
C12 0.041(4) 0.033(3) 0.043(4) -0.002(3) 0.011(3) 0.002(3)
C13 0.040(4) 0.048(4) 0.069(5) -0.002(3) 0.016(3) 0.011(3)
C14 0.033(4) 0.054(4) 0.077(5) -0.007(4) -0.007(3) 0.018(3)
C15 0.061(5) 0.051(4) 0.043(4) 0.012(3) 0.009(3) 0.019(4)
C16 0.044(4) 0.053(4) 0.036(4) -0.003(3) 0.000(3) 0.014(3)
C17 0.048(4) 0.048(4) 0.033(3) 0.007(3) 0.006(3) 0.011(3)
C18 0.044(4) 0.047(4) 0.034(3) 0.000(3) 0.002(3) -0.002(3)
C19 0.070(5) 0.043(4) 0.051(5) -0.003(3) 0.010(4) 0.005(4)
C20 0.091(6) 0.044(4) 0.061(5) 0.000(4) 0.000(5) 0.016(4)
C21 0.073(5) 0.055(5) 0.038(4) 0.003(3) -0.007(4) 0.007(4)
C22 0.054(4) 0.037(4) 0.044(4) 0.001(3) -0.002(3) -0.002(3)
C23 0.059(5) 0.061(5) 0.041(4) 0.011(3) 0.006(3) 0.001(4)
C24 0.041(4) 0.055(4) 0.041(4) 0.004(3) 0.012(3) -0.002(3)
C25 0.119(8) 0.037(4) 0.076(6) 0.011(4) 0.006(5) -0.006(5)
C26 0.029(3) 0.032(3) 0.046(4) 0.005(3) 0.002(3) -0.003(2)
C27 0.039(4) 0.029(3) 0.054(4) 0.003(3) 0.001(3) -0.004(3)
C28 0.055(4) 0.039(4) 0.046(4) 0.014(3) -0.009(3) -0.013(3)
C29 0.043(4) 0.053(4) 0.038(4) 0.001(3) -0.001(3) -0.014(3)
C30 0.037(4) 0.044(4) 0.047(4) 0.003(3) 0.000(3) 0.005(3)
C31 0.039(4) 0.039(4) 0.049(4) 0.004(3) -0.006(3) -0.008(3)
C32 0.029(3) 0.063(5) 0.048(4) 0.006(3) -0.010(3) -0.004(3)
C33 0.037(4) 0.086(6) 0.042(4) -0.003(4) -0.013(3) -0.004(4)
C34 0.045(4) 0.073(5) 0.054(5) -0.019(4) -0.001(4) -0.010(4)
C35 0.046(4) 0.036(4) 0.073(5) -0.004(3) 0.001(4) -0.012(3)
C36 0.052(4) 0.056(5) 0.050(4) 0.014(3) -0.004(3) 0.015(4)
C37 0.039(4) 0.061(5) 0.051(4) 0.014(3) 0.009(3) 0.014(3)
C38 0.046(4) 0.036(3) 0.042(4) -0.002(3) 0.001(3) -0.003(3)
C39 0.048(4) 0.040(4) 0.064(5) 0.014(3) 0.009(3) 0.008(3)
C40 0.053(4) 0.052(4) 0.047(4) 0.002(3) 0.012(3) 0.008(3)
C41 0.039(4) 0.046(4) 0.036(4) 0.004(3) -0.004(3) 0.002(3)
C42 0.047(4) 0.048(4) 0.036(4) -0.008(3) 0.005(3) -0.001(3)
C43 0.051(4) 0.078(5) 0.027(3) 0.010(3) 0.006(3) 0.008(4)
C44 0.071(5) 0.077(6) 0.041(4) 0.014(4) 0.014(4) 0.003(4)
C45 0.099(7) 0.043(4) 0.058(5) 0.014(4) 0.009(5) 0.005(4)
C46 0.053(4) 0.057(5) 0.038(4) 0.011(3) -0.010(3) -0.008(3)
C47 0.048(4) 0.053(4) 0.032(3) 0.006(3) -0.005(3) 0.002(3)
C48 0.041(4) 0.060(5) 0.050(4) 0.000(3) 0.001(3) 0.008(3)
C49 0.039(4) 0.052(4) 0.047(4) 0.006(3) 0.004(3) 0.002(3)
C50 0.124(8) 0.058(5) 0.056(5) 0.005(4) -0.001(5) 0.016(5)

loop_
_atom_type_symbol
_atom_type_description
_atom_type_scat_dispersion_real
_atom_type_scat_dispersion_imag
_atom_type_scat_source
C C 0.0033 0.0016 'International Tables Vol C Tables 4.2.6.8 and 6.1.1.4'
H H 0.0000 0.0000 'International Tables Vol C Tables 4.2.6.8 and 6.1.1.4'
N N 0.0061 0.0033 'International Tables Vol C Tables 4.2.6.8 and 6.1.1.4'
O O 0.0106 0.0060 'International Tables Vol C Tables 4.2.6.8 and 6.1.1.4'
Fe Fe 0.3463 0.8444 'International Tables Vol C Tables 4.2.6.8 and 6.1.1.4'
Se Se -0.0929 2.2259 'International Tables Vol C Tables 4.2.6.8 and 6.1.1.4'

loop_
_geom_angle_atom_site_label_1
_geom_angle_atom_site_label_2
_geom_angle_atom_site_label_3
_geom_angle
C1 Se1 C11 103.2(3)
C9 Fe1 C4 104.6(3)
C9 Fe1 C10 40.5(3)
C4 Fe1 C10 118.4(3)
C9 Fe1 C3 120.7(3)
C4 Fe1 C3 40.8(3)
C10 Fe1 C3 104.6(3)
C9 Fe1 C8 40.2(3)
C4 Fe1 C8 123.3(3)
C10 Fe1 C8 67.5(3)
C3 Fe1 C8 158.1(3)
C9 Fe1 C5 120.2(3)
C4 Fe1 C5 40.0(3)
C10 Fe1 C5 154.2(3)
C3 Fe1 C5 68.2(3)
C8 Fe1 C5 109.5(3)
C9 Fe1 C2 158.5(3)
C4 Fe1 C2 68.0(3)
C10 Fe1 C2 123.7(3)
C3 Fe1 C2 40.7(3)
C8 Fe1 C2 160.5(3)
C5 Fe1 C2 67.8(2)
C9 Fe1 C1 157.1(3)
C4 Fe1 C1 68.2(2)
C10 Fe1 C1 162.2(3)
C3 Fe1 C1 68.9(3)
C8 Fe1 C1 124.4(3)
C5 Fe1 C1 40.5(2)
C2 Fe1 C1 40.9(2)
C9 Fe1 C6 68.5(3)
C4 Fe1 C6 154.7(3)
C10 Fe1 C6 40.6(3)
C3 Fe1 C6 120.3(2)
C8 Fe1 C6 67.9(3)
C5 Fe1 C6 164.3(3)
C2 Fe1 C6 109.2(2)
C1 Fe1 C6 127.2(3)
C9 Fe1 C7 68.6(3)
C4 Fe1 C7 161.8(3)
C10 Fe1 C7 68.1(3)
C3 Fe1 C7 157.2(3)
C8 Fe1 C7 40.9(3)
C5 Fe1 C7 127.6(3)
C2 Fe1 C7 124.3(3)
C1 Fe1 C7 111.1(3)
C6 Fe1 C7 40.3(2)
C18 O1 C19 121.0(5)
C5 C1 C2 106.6(5)
C5 C1 Se1 123.3(5)
C2 C1 Se1 128.5(5)
C5 C1 Fe1 69.5(3)
C2 C1 Fe1 69.4(3)
Se1 C1 Fe1 137.0(3)
C13 N1 C12 116.0(5)
C13 N1 C15 110.1(5)
C12 N1 C15 110.7(5)
C34 Fe2 C28 127.8(3)
C34 Fe2 C33 39.8(3)
C28 Fe2 C33 108.1(3)
C34 Fe2 C35 40.6(3)
C28 Fe2 C35 165.4(3)
C33 Fe2 C35 68.2(3)
C34 Fe2 C29 107.7(3)
C28 Fe2 C29 40.1(3)
C33 Fe2 C29 117.3(3)
C35 Fe2 C29 127.7(3)
C34 Fe2 C32 67.9(3)
C28 Fe2 C32 118.6(3)
C33 Fe2 C32 40.9(3)
C35 Fe2 C32 68.6(3)
C29 Fe2 C32 151.2(3)
C34 Fe2 C27 166.0(3)
C28 Fe2 C27 40.7(3)
C33 Fe2 C27 128.9(3)
C35 Fe2 C27 152.3(3)
C29 Fe2 C27 68.2(3)
C32 Fe2 C27 108.7(3)
C34 Fe2 C30 117.9(3)
C28 Fe2 C30 68.4(3)
C33 Fe2 C30 150.8(3)
C35 Fe2 C30 107.5(3)
C29 Fe2 C30 41.1(2)
C32 Fe2 C30 166.8(3)
C27 Fe2 C30 68.5(3)
C34 Fe2 C31 68.0(3)
C28 Fe2 C31 152.4(3)
C33 Fe2 C31 68.2(3)
C35 Fe2 C31 40.9(3)
C29 Fe2 C31 166.6(3)
C32 Fe2 C31 40.5(3)
C27 Fe2 C31 119.0(3)
C30 Fe2 C31 128.5(3)
C34 Fe2 C26 152.6(3)
C28 Fe2 C26 67.5(2)
C33 Fe2 C26 166.9(3)
C35 Fe2 C26 119.2(3)
C29 Fe2 C26 68.0(2)
C32 Fe2 C26 129.1(3)
C27 Fe2 C26 39.9(2)
C30 Fe2 C26 40.7(3)
C31 Fe2 C26 109.5(2)
C39 N2 C40 112.7(6)
C39 N2 C37 113.5(5)
C40 N2 C37 111.0(5)
C6 Se2 C14 101.6(3)
C3 C2 C1 108.7(5)
C3 C2 Fe1 69.5(4)
C1 C2 Fe1 69.8(3)
C3 C2 H2A 125.6
C1 C2 H2A 125.6
Fe1 C2 H2A 125.6
C26 Se3 C38 102.1(3)
C44 O3 C43 122.2(6)
C2 C3 C4 106.9(5)
C2 C3 Fe1 69.8(4)
C4 C3 Fe1 69.4(4)
C2 C3 H3A 126.6
C4 C3 H3A 126.6
Fe1 C3 H3A 126.6
C31 Se4 C36 99.5(3)
C5 C4 C3 108.7(6)
C5 C4 Fe1 70.3(4)
C3 C4 Fe1 69.8(4)
C5 C4 H4A 125.6
C3 C4 H4A 125.6
Fe1 C4 H4A 125.6
C4 C5 C1 109.1(6)
C4 C5 Fe1 69.7(4)
C1 C5 Fe1 70.0(3)
C4 C5 H5A 125.5
C1 C5 H5A 125.5
Fe1 C5 H5A 125.5
C7 C6 C10 107.9(6)
C7 C6 Se2 128.7(5)
C10 C6 Se2 123.2(5)
C7 C6 Fe1 70.0(4)
C10 C6 Fe1 69.1(4)
Se2 C6 Fe1 129.7(3)
C6 C7 C8 106.8(6)
C6 C7 Fe1 69.7(4)
C8 C7 Fe1 69.0(4)
C6 C7 H7A 126.6
C8 C7 H7A 126.6
Fe1 C7 H7A 126.6
C9 C8 C7 109.0(6)
C9 C8 Fe1 69.5(4)
C7 C8 Fe1 70.1(4)
C9 C8 H8A 125.5
C7 C8 H8A 125.5
Fe1 C8 H8A 125.5
C8 C9 C10 107.6(7)
C8 C9 Fe1 70.3(4)
C10 C9 Fe1 70.0(4)
C8 C9 H9A 126.2
C10 C9 H9A 126.2
Fe1 C9 H9A 126.2
C9 C10 C6 108.6(6)
C9 C10 Fe1 69.5(4)
C6 C10 Fe1 70.3(4)
C9 C10 H10A 125.7
C6 C10 H10A 125.7
Fe1 C10 H10A 125.7
C12 C11 Se1 114.3(4)
C12 C11 H11A 108.7
Se1 C11 H11A 108.7
C12 C11 H11B 108.7
Se1 C11 H11B 108.7
H11A C11 H11B 107.6
N1 C12 C11 109.5(5)
N1 C12 H12A 109.8
C11 C12 H12A 109.8
N1 C12 H12B 109.8
C11 C12 H12B 109.8
H12A C12 H12B 108.2
N1 C13 C14 116.0(6)
N1 C13 H13A 108.3
C14 C13 H13A 108.3
N1 C13 H13B 108.3
C14 C13 H13B 108.3
H13A C13 H13B 107.4
C13 C14 Se2 117.5(5)
C13 C14 H14A 107.9
Se2 C14 H14A 107.9
C13 C14 H14B 107.9
Se2 C14 H14B 107.9
H14A C14 H14B 107.2
N1 C15 C16 112.9(5)
N1 C15 H15A 109.0
C16 C15 H15A 109.0
N1 C15 H15B 109.0
C16 C15 H15B 109.0
H15A C15 H15B 107.8
C24 C16 C17 119.3(6)
C24 C16 C15 123.1(6)
C17 C16 C15 117.6(6)
C18 C17 C16 117.3(6)
C18 C17 H17A 121.3
C16 C17 H17A 121.3
C22 C18 O1 121.7(6)
C22 C18 C17 124.0(6)
O1 C18 C17 114.2(6)
O2 C19 O1 116.4(7)
O2 C19 C20 127.0(7)
O1 C19 C20 116.6(7)
C21 C20 C19 124.3(7)
C21 C20 H20A 117.9
C19 C20 H20A 117.9
C20 C21 C22 116.9(7)
C20 C21 C25 122.3(8)
C22 C21 C25 120.8(7)
C18 C22 C23 116.6(6)
C18 C22 C21 119.3(7)
C23 C22 C21 124.2(6)
C24 C23 C22 120.1(7)
C24 C23 H23A 119.9
C22 C23 H23A 119.9
C16 C24 C23 122.6(6)
C16 C24 H24A 118.7
C23 C24 H24A 118.7
C21 C25 H25A 109.5
C21 C25 H25B 109.5
H25A C25 H25B 109.5
C21 C25 H25C 109.5
H25A C25 H25C 109.5
H25B C25 H25C 109.5
C27 C26 C30 108.3(5)
C27 C26 Se3 132.0(5)
C30 C26 Se3 119.6(5)
C27 C26 Fe2 68.8(4)
C30 C26 Fe2 68.4(4)
Se3 C26 Fe2 131.1(3)
C26 C27 C28 107.8(6)
C26 C27 Fe2 71.3(3)
C28 C27 Fe2 69.0(3)
C26 C27 H27A 126.1
C28 C27 H27A 126.1
Fe2 C27 H27A 126.1
C29 C28 C27 108.9(6)
C29 C28 Fe2 70.1(4)
C27 C28 Fe2 70.3(3)
C29 C28 H28A 125.5
C27 C28 H28A 125.5
Fe2 C28 H28A 125.5
C28 C29 C30 108.2(6)
C28 C29 Fe2 69.7(4)
C30 C29 Fe2 69.9(4)
C28 C29 H29A 125.9
C30 C29 H29A 125.9
Fe2 C29 H29A 125.9
C29 C30 C26 106.7(6)
C29 C30 Fe2 69.0(4)
C26 C30 Fe2 70.8(4)
C29 C30 H30A 126.6
C26 C30 H30A 126.6
Fe2 C30 H30A 126.6
C32 C31 C35 107.9(6)
C32 C31 Se4 128.4(5)
C35 C31 Se4 123.4(5)
C32 C31 Fe2 69.5(4)
C35 C31 Fe2 69.0(4)
Se4 C31 Fe2 131.3(3)
C31 C32 C33 107.4(7)
C31 C32 Fe2 70.0(4)
C33 C32 Fe2 69.1(4)
C31 C32 H32A 126.3
C33 C32 H32A 126.3
Fe2 C32 H32A 126.3
C34 C33 C32 108.1(7)
C34 C33 Fe2 69.6(4)
C32 C33 Fe2 70.0(4)
C34 C33 H33A 126.0
C32 C33 H33A 126.0
Fe2 C33 H33A 126.0
C33 C34 C35 109.8(7)
C33 C34 Fe2 70.6(4)
C35 C34 Fe2 70.3(4)
C33 C34 H34A 125.1
C35 C34 H34A 125.1
Fe2 C34 H34A 125.1
C34 C35 C31 106.8(7)
C34 C35 Fe2 69.1(4)
C31 C35 Fe2 70.1(4)
C34 C35 H35A 126.6
C31 C35 H35A 126.6
Fe2 C35 H35A 126.6
C37 C36 Se4 111.7(5)
C37 C36 H36A 109.3
Se4 C36 H36A 109.3
C37 C36 H36B 109.3
Se4 C36 H36B 109.3
H36A C36 H36B 107.9
N2 C37 C36 112.8(6)
N2 C37 H37A 109.0
C36 C37 H37A 109.0
N2 C37 H37B 109.0
C36 C37 H37B 109.0
H37A C37 H37B 107.8
C39 C38 Se3 117.6(4)
C39 C38 H38A 107.9
Se3 C38 H38A 107.9
C39 C38 H38B 107.9
Se3 C38 H38B 107.9
H38A C38 H38B 107.2
N2 C39 C38 113.8(6)
N2 C39 H39A 108.8
C38 C39 H39A 108.8
N2 C39 H39B 108.8
C38 C39 H39B 108.8
H39A C39 H39B 107.7
N2 C40 C41 110.7(6)
N2 C40 H40A 109.5
C41 C40 H40A 109.5
N2 C40 H40B 109.5
C41 C40 H40B 109.5
H40A C40 H40B 108.1
C42 C41 C49 119.2(6)
C42 C41 C40 121.5(6)
C49 C41 C40 119.2(6)
C41 C42 C43 118.6(6)
C41 C42 H42A 120.7
C43 C42 H42A 120.7
C42 C43 O3 117.2(6)
C42 C43 C47 125.1(6)
O3 C43 C47 117.8(6)
O4 C44 O3 116.0(8)
O4 C44 C45 124.4(8)
O3 C44 C45 119.6(7)
C46 C45 C44 120.4(7)
C46 C45 H45A 119.8
C44 C45 H45A 119.8
C45 C46 C47 119.0(7)
C45 C46 C50 120.0(7)
C47 C46 C50 120.9(7)
C46 C47 C48 125.1(7)
C46 C47 C43 120.9(7)
C48 C47 C43 114.0(6)
C47 C48 C49 122.2(7)
C47 C48 H48A 118.9
C49 C48 H48A 118.9
C41 C49 C48 120.9(6)
C41 C49 H49A 119.5
C48 C49 H49A 119.5
C46 C50 H50A 109.5
C46 C50 H50B 109.5
H50A C50 H50B 109.5
C46 C50 H50C 109.5
H50A C50 H50C 109.5
H50B C50 H50C 109.5

loop_
_geom_bond_atom_site_label_1
_geom_bond_atom_site_label_2
_geom_bond_distance
Se1 C1 1.891(6)
Se1 C11 1.944(6)
Fe1 C9 2.040(7)
Fe1 C4 2.043(6)
Fe1 C10 2.046(6)
Fe1 C3 2.048(6)
Fe1 C8 2.050(6)
Fe1 C5 2.051(6)
Fe1 C2 2.053(6)
Fe1 C1 2.057(6)
Fe1 C6 2.063(6)
Fe1 C7 2.066(7)
O1 C18 1.382(8)
O1 C19 1.399(8)
C1 C5 1.422(9)
C1 C2 1.434(8)
N1 C13 1.424(8)
N1 C12 1.456(8)
N1 C15 1.460(8)
Fe2 C34 2.030(7)
Fe2 C28 2.041(6)
Fe2 C33 2.043(6)
Fe2 C35 2.046(7)
Fe2 C29 2.046(7)
Fe2 C32 2.054(7)
Fe2 C27 2.058(6)
Fe2 C30 2.058(6)
Fe2 C31 2.061(6)
Fe2 C26 2.090(6)
N2 C39 1.450(8)
N2 C40 1.461(8)
N2 C37 1.470(8)
Se2 C6 1.899(7)
Se2 C14 1.963(7)
C2 C3 1.425(9)
C2 H2A 0.9800
O2 C19 1.190(9)
Se3 C26 1.896(6)
Se3 C38 1.927(6)
O3 C44 1.326(9)
O3 C43 1.396(8)
C3 C4 1.426(9)
C3 H3A 0.9800
Se4 C31 1.887(7)
Se4 C36 1.945(7)
O4 C44 1.220(9)
C4 C5 1.402(9)
C4 H4A 0.9800
C5 H5A 0.9800
C6 C7 1.422(8)
C6 C10 1.425(9)
C7 C8 1.437(10)
C7 H7A 0.9800
C8 C9 1.406(10)
C8 H8A 0.9800
C9 C10 1.416(9)
C9 H9A 0.9800
C10 H10A 0.9800
C11 C12 1.511(8)
C11 H11A 0.9700
C11 H11B 0.9700
C12 H12A 0.9700
C12 H12B 0.9700
C13 C14 1.526(10)
C13 H13A 0.9700
C13 H13B 0.9700
C14 H14A 0.9700
C14 H14B 0.9700
C15 C16 1.524(9)
C15 H15A 0.9700
C15 H15B 0.9700
C16 C24 1.345(9)
C16 C17 1.407(9)
C17 C18 1.396(9)
C17 H17A 0.9300
C18 C22 1.343(9)
C19 C20 1.413(11)
C20 C21 1.337(11)
C20 H20A 0.9300
C21 C22 1.483(10)
C21 C25 1.484(11)
C22 C23 1.427(10)
C23 C24 1.354(10)
C23 H23A 0.9300
C24 H24A 0.9300
C25 H25A 0.9600
C25 H25B 0.9600
C25 H25C 0.9600
C26 C27 1.415(9)
C26 C30 1.444(9)
C27 C28 1.426(9)
C27 H27A 0.9800
C28 C29 1.403(10)
C28 H28A 0.9800
C29 C30 1.441(9)
C29 H29A 0.9800
C30 H30A 0.9800
C31 C32 1.424(9)
C31 C35 1.435(10)
C32 C33 1.431(10)
C32 H32A 0.9800
C33 C34 1.388(11)
C33 H33A 0.9800
C34 C35 1.414(11)
C34 H34A 0.9800
C35 H35A 0.9800
C36 C37 1.525(10)
C36 H36A 0.9700
C36 H36B 0.9700
C37 H37A 0.9700
C37 H37B 0.9700
C38 C39 1.509(9)
C38 H38A 0.9700
C38 H38B 0.9700
C39 H39A 0.9700
C39 H39B 0.9700
C40 C41 1.523(9)
C40 H40A 0.9700
C40 H40B 0.9700
C41 C42 1.374(9)
C41 C49 1.386(10)
C42 C43 1.393(10)
C42 H42A 0.9300
C43 C47 1.404(10)
C44 C45 1.417(11)
C45 C46 1.370(11)
C45 H45A 0.9300
C46 C47 1.385(9)
C46 C50 1.527(11)
C47 C48 1.397(9)
C48 C49 1.401(10)
C48 H48A 0.9300
C49 H49A 0.9300
C50 H50A 0.9600
C50 H50B 0.9600
C50 H50C 0.9600
